data_1517272
loop_
_publ_author_name
'Pudhom, Khanitha'
'Teerawatananond, Thapong'

_publ_section_title
;
 Rhytidenones A-F, Spirobisnaphthalenes from Rhytidhysteron sp. AS21B, an
 Endophytic Fungus.
;
_journal_issue 8
_journal_name_full 'Journal of natural products'
_journal_page_first 1962
_journal_paper_doi 10.1021/np500068y
_journal_volume 77
_journal_year 2014
_chemical_formula_sum 'C26 H24 O7'
_chemical_formula_weight 448.45
_chemical_name_systematic
;
 ?
;
_space_group_IT_number 4
_symmetry_space_group_name_Hall 'P 2yb'
_symmetry_space_group_name_H-M 'P 1 21 1'
_atom_sites_solution_hydrogens geom
_atom_sites_solution_primary direct
_atom_sites_solution_secondary difmap
_audit_creation_method SHELXL-97
_cell_angle_alpha 90.00
_cell_angle_beta 92.256(5)
_cell_angle_gamma 90.00
_cell_formula_units_Z 2
_cell_length_a 7.7279(12)
_cell_length_b 7.7892(9)
_cell_length_c 17.775(3)
_cell_measurement_temperature 293(2)
_cell_volume 1069.1(3)
_computing_structure_refinement 'SHELXL-97 (Sheldrick, 2008)'
_diffrn_ambient_temperature 293(2)
_diffrn_measured_fraction_theta_full 0.998
_diffrn_measured_fraction_theta_max 0.998
_diffrn_radiation_monochromator graphite
_diffrn_radiation_source 'fine-focus sealed tube'
_diffrn_radiation_type MoK\a
_diffrn_radiation_wavelength 0.71073
_diffrn_reflns_av_R_equivalents 0.0246
_diffrn_reflns_av_sigmaI/netI 0.0529
_diffrn_reflns_limit_h_max 8
_diffrn_reflns_limit_h_min -7
_diffrn_reflns_limit_k_max 8
_diffrn_reflns_limit_k_min -6
_diffrn_reflns_limit_l_max 14
_diffrn_reflns_limit_l_min -19
_diffrn_reflns_number 3819
_diffrn_reflns_theta_full 23.31
_diffrn_reflns_theta_max 23.31
_diffrn_reflns_theta_min 1.15
_exptl_absorpt_coefficient_mu 0.101
_exptl_crystal_density_diffrn 1.393
_exptl_crystal_density_method 'not measured'
_exptl_crystal_F_000 472
_refine_diff_density_max 0.137
_refine_diff_density_min -0.185
_refine_diff_density_rms 0.041
_refine_ls_abs_structure_details 'Flack H D (1983), Acta Cryst. A39, 876-881'
_refine_ls_abs_structure_Flack 1.2(14)
_refine_ls_extinction_method none
_refine_ls_goodness_of_fit_ref 0.960
_refine_ls_hydrogen_treatment mixed
_refine_ls_matrix_type full
_refine_ls_number_parameters 300
_refine_ls_number_reflns 2603
_refine_ls_number_restraints 337
_refine_ls_restrained_S_all 0.901
_refine_ls_R_factor_all 0.0546
_refine_ls_R_factor_gt 0.0396
_refine_ls_shift/su_max 0.000
_refine_ls_shift/su_mean 0.000
_refine_ls_structure_factor_coef Fsqd
_refine_ls_weighting_details 'calc w=1/[\s^2^(Fo^2^)+(0.0768P)^2^+0.0148P] where P=(Fo^2^+2Fc^2^)/3'
_refine_ls_weighting_scheme calc
_refine_ls_wR_factor_gt 0.0961
_refine_ls_wR_factor_ref 0.1204
_reflns_number_gt 2140
_reflns_number_total 2603
_reflns_threshold_expression >2\s(I)
_cod_data_source_file np500068y_si_002.cif
_cod_data_source_block 561682_0m
_cod_depositor_comments 'Adding full bibliography for 1517272.cif.'
_cod_database_code 1517272

loop_
_symmetry_equiv_pos_as_xyz
'x, y, z'
'-x, y+1/2, -z'

loop_
_atom_site_label
_atom_site_type_symbol
_atom_site_fract_x
_atom_site_fract_y
_atom_site_fract_z
_atom_site_U_iso_or_equiv
_atom_site_adp_type
_atom_site_occupancy
_atom_site_symmetry_multiplicity
_atom_site_calc_flag
_atom_site_refinement_flags
C1 C 0.2783(5) 0.2529(4) 0.17087(19) 0.0345(8) Uani 1 1 d U
C01 C 0.1823(4) 0.4930(5) 0.09687(19) 0.0333(8) Uani 1 1 d U
C1A C 0.2116(4) 0.1454(5) 0.23548(18) 0.0331(8) Uani 1 1 d U
H1A H 0.2732 0.0354 0.2348 0.040 Uiso 1 1 calc R
C1B C 0.2429(4) 0.4064(5) 0.03367(19) 0.0322(8) Uani 1 1 d U
C2 C 0.4624(5) 0.3112(5) 0.1870(2) 0.0402(9) Uani 1 1 d U
H2A H 0.5024 0.3751 0.1442 0.048 Uiso 1 1 calc R
H2B H 0.5365 0.2116 0.1943 0.048 Uiso 1 1 calc R
C02 C 0.1340(5) 0.6598(5) 0.0946(2) 0.0393(9) Uani 1 1 d U
H02 H 0.0949 0.7148 0.1371 0.047 Uiso 1 1 calc R
C3 C 0.4759(5) 0.4238(6) 0.2570(2) 0.0508(10) Uani 1 1 d U
H3A H 0.5963 0.4323 0.2742 0.061 Uiso 1 1 calc R
H3B H 0.4352 0.5385 0.2444 0.061 Uiso 1 1 calc R
C03 C 0.1448(5) 0.7476(5) 0.0259(2) 0.0422(9) Uani 1 1 d U
H03 H 0.1111 0.8621 0.0231 0.051 Uiso 1 1 calc R
C4 C 0.3720(5) 0.3531(5) 0.3189(2) 0.0438(10) Uani 1 1 d U
H4 H 0.3897 0.4000 0.3667 0.053 Uiso 1 1 calc R
C04 C 0.2035(5) 0.6689(5) -0.0370(2) 0.0400(9) Uani 1 1 d U
H04 H 0.2095 0.7307 -0.0816 0.048 Uiso 1 1 calc R
C4A C 0.2575(4) 0.2297(4) 0.31063(19) 0.0327(8) Uani 1 1 d U
C4B C 0.2545(4) 0.4967(5) -0.03520(19) 0.0350(8) Uani 1 1 d U
C05 C 0.3125(5) 0.4024(5) -0.0978(2) 0.0421(9) Uani 1 1 d U
H05 H 0.3208 0.4567 -0.1441 0.051 Uiso 1 1 calc R
C5 C 0.1636(5) 0.1671(5) 0.3764(2) 0.0390(9) Uani 1 1 d U
C6 C 0.0560(5) 0.0050(5) 0.3675(2) 0.0372(8) Uani 1 1 d U
H6 H -0.0355 0.0087 0.4041 0.045 Uiso 1 1 calc R
C06 C 0.3560(5) 0.2344(5) -0.0909(2) 0.0445(10) Uani 1 1 d U
H06 H 0.3939 0.1759 -0.1328 0.053 Uiso 1 1 calc R
C7 C -0.0295(5) -0.0258(4) 0.2886(2) 0.0401(9) Uani 1 1 d U
H7 H -0.1557 -0.0284 0.2924 0.048 Uiso 1 1 calc R
C07 C 0.3455(5) 0.1465(5) -0.02241(19) 0.0391(9) Uani 1 1 d U
H07 H 0.3775 0.0316 -0.0186 0.047 Uiso 1 1 calc R
C08 C 0.2878(4) 0.2318(5) 0.03816(18) 0.0332(8) Uani 1 1 d U
C8 C 0.0180(5) 0.1047(5) 0.2301(2) 0.0372(9) Uani 1 1 d U
H8 H -0.0122 0.0593 0.1799 0.045 Uiso 1 1 calc R
C9 C 0.1651(5) -0.1600(5) 0.3823(2) 0.0406(9) Uani 1 1 d U
C10 C 0.0756(6) -0.2888(5) 0.3305(2) 0.0490(10) Uani 1 1 d U
H10 H 0.1586 -0.3777 0.3171 0.059 Uiso 1 1 calc R
C11 C 0.2002(6) -0.2140(6) 0.4645(2) 0.0581(11) Uani 1 1 d U
H11A H 0.1089 -0.1740 0.4961 0.070 Uiso 1 1 calc R
H11B H 0.2093 -0.3378 0.4689 0.070 Uiso 1 1 calc R
C12 C 0.3692(7) -0.1290(7) 0.4857(3) 0.0759(14) Uani 1 1 d U
H12A H 0.3503 -0.0198 0.5104 0.091 Uiso 1 1 calc R
H12B H 0.4390 -0.2016 0.5193 0.091 Uiso 1 1 calc R
C13 C 0.4549(7) -0.1036(7) 0.4126(3) 0.0703(13) Uani 1 1 d U
C14 C -0.0805(6) -0.3730(6) 0.3639(3) 0.0667(13) Uani 1 1 d U
H14A H -0.1548 -0.2862 0.3834 0.100 Uiso 1 1 calc R
H14B H -0.0428 -0.4486 0.4039 0.100 Uiso 1 1 calc R
H14C H -0.1428 -0.4374 0.3256 0.100 Uiso 1 1 calc R
O1 O 0.1758(4) 0.2389(4) 0.43728(15) 0.0635(9) Uani 1 1 d U
O2 O -0.0865(3) 0.2507(3) 0.24386(15) 0.0513(7) Uani 1 1 d U
H2 H -0.0510 0.3330 0.2202 0.077 Uiso 1 1 calc R
O3 O 0.1640(3) 0.3977(3) 0.16262(12) 0.0360(6) Uani 1 1 d U
O4 O 0.2664(3) 0.1468(3) 0.10564(13) 0.0378(6) Uani 1 1 d U
O5 O 0.0292(4) -0.1896(3) 0.26478(13) 0.0500(7) Uani 1 1 d U
O6 O 0.3387(4) -0.1307(3) 0.35497(15) 0.0512(7) Uani 1 1 d U
O7 O 0.6007(5) -0.0586(6) 0.4019(2) 0.1072(13) Uani 1 1 d U

loop_
_atom_site_aniso_label
_atom_site_aniso_U_11
_atom_site_aniso_U_22
_atom_site_aniso_U_33
_atom_site_aniso_U_23
_atom_site_aniso_U_13
_atom_site_aniso_U_12
C1 0.040(2) 0.036(2) 0.0285(19) -0.0009(16) 0.0045(15) 0.0046(17)
C01 0.0302(19) 0.040(2) 0.0294(19) 0.0035(17) -0.0007(16) -0.0012(17)
C1A 0.034(2) 0.039(2) 0.0274(18) -0.0001(16) 0.0032(15) 0.0032(16)
C1B 0.0295(19) 0.0348(19) 0.032(2) -0.0011(16) -0.0008(15) -0.0035(15)
C2 0.034(2) 0.048(2) 0.038(2) 0.0043(19) 0.0071(17) 0.0009(17)
C02 0.039(2) 0.041(2) 0.038(2) -0.0029(18) 0.0024(17) 0.0054(18)
C3 0.040(2) 0.062(2) 0.050(2) -0.005(2) -0.0017(19) -0.0104(19)
C03 0.037(2) 0.038(2) 0.052(2) 0.0069(18) -0.0027(18) 0.0008(17)
C4 0.044(2) 0.050(2) 0.038(2) -0.0046(18) -0.0027(18) 0.001(2)
C04 0.039(2) 0.043(2) 0.038(2) 0.0089(18) -0.0046(17) -0.0056(18)
C4A 0.033(2) 0.037(2) 0.0285(18) 0.0014(16) -0.0023(15) 0.0051(16)
C4B 0.0259(19) 0.047(2) 0.031(2) 0.0023(18) -0.0027(15) -0.0065(18)
C05 0.040(2) 0.055(2) 0.032(2) 0.0043(19) 0.0039(17) -0.0061(19)
C5 0.043(2) 0.042(2) 0.032(2) -0.0029(18) 0.0025(17) 0.0082(17)
C6 0.038(2) 0.046(2) 0.0285(19) 0.0006(17) 0.0106(16) 0.0027(17)
C06 0.050(2) 0.054(2) 0.030(2) -0.0018(19) 0.0129(18) 0.003(2)
C7 0.036(2) 0.049(2) 0.035(2) 0.0007(17) 0.0041(16) 0.0025(18)
C07 0.041(2) 0.042(2) 0.034(2) -0.0053(17) 0.0088(17) 0.0020(18)
C08 0.0323(19) 0.041(2) 0.0266(19) 0.0014(17) 0.0034(16) -0.0034(16)
C8 0.035(2) 0.045(2) 0.031(2) 0.0017(17) -0.0020(17) 0.0019(18)
C9 0.044(2) 0.043(2) 0.035(2) 0.0088(16) 0.0140(17) 0.0020(17)
C10 0.065(3) 0.038(2) 0.045(2) -0.0003(18) 0.010(2) 0.0032(19)
C11 0.078(3) 0.059(3) 0.037(2) 0.014(2) 0.004(2) 0.009(2)
C12 0.078(3) 0.091(4) 0.057(3) 0.013(3) -0.014(2) 0.007(3)
C13 0.047(3) 0.083(3) 0.081(3) 0.018(3) -0.002(2) 0.017(3)
C14 0.078(3) 0.056(3) 0.066(3) 0.004(2) 0.008(3) -0.019(2)
O1 0.095(2) 0.0649(19) 0.0318(16) -0.0135(14) 0.0141(15) -0.0159(17)
O2 0.0396(15) 0.0575(18) 0.0574(18) 0.0123(14) 0.0087(13) 0.0090(14)
O3 0.0400(14) 0.0376(13) 0.0309(14) 0.0030(11) 0.0063(11) 0.0076(11)
O4 0.0461(16) 0.0364(14) 0.0312(14) -0.0006(11) 0.0070(11) 0.0015(11)
O5 0.0678(19) 0.0449(15) 0.0376(15) -0.0039(13) 0.0052(13) -0.0015(13)
O6 0.0470(17) 0.0544(18) 0.0528(17) 0.0112(13) 0.0113(14) 0.0100(14)
O7 0.043(2) 0.147(3) 0.132(3) 0.020(3) -0.004(2) 0.003(2)

loop_
_atom_type_symbol
_atom_type_description
_atom_type_scat_dispersion_real
_atom_type_scat_dispersion_imag
_atom_type_scat_source
C C 0.0033 0.0016 'International Tables Vol C Tables 4.2.6.8 and 6.1.1.4'
H H 0.0000 0.0000 'International Tables Vol C Tables 4.2.6.8 and 6.1.1.4'
O O 0.0106 0.0060 'International Tables Vol C Tables 4.2.6.8 and 6.1.1.4'

loop_
_geom_angle_atom_site_label_1
_geom_angle_atom_site_label_2
_geom_angle_atom_site_label_3
_geom_angle
O4 C1 O3 110.7(3)
O4 C1 C2 111.1(3)
O3 C1 C2 110.7(3)
O4 C1 C1A 106.3(3)
O3 C1 C1A 106.5(3)
C2 C1 C1A 111.4(3)
C02 C01 O3 119.9(3)
C02 C01 C1B 122.5(3)
O3 C01 C1B 117.5(3)
C4A C1A C1 110.5(3)
C4A C1A C8 109.8(3)
C1 C1A C8 115.1(3)
C4A C1A H1A 107.0
C1 C1A H1A 107.0
C8 C1A H1A 107.0
C08 C1B C01 120.6(3)
C08 C1B C4B 120.4(3)
C01 C1B C4B 119.1(3)
C1 C2 C3 111.3(3)
C1 C2 H2A 109.4
C3 C2 H2A 109.4
C1 C2 H2B 109.4
C3 C2 H2B 109.4
H2A C2 H2B 108.0
C01 C02 C03 117.9(3)
C01 C02 H02 121.0
C03 C02 H02 121.0
C4 C3 C2 111.6(3)
C4 C3 H3A 109.3
C2 C3 H3A 109.3
C4 C3 H3B 109.3
C2 C3 H3B 109.3
H3A C3 H3B 108.0
C04 C03 C02 121.7(3)
C04 C03 H03 119.2
C02 C03 H03 119.2
C4A C4 C3 124.7(4)
C4A C4 H4 117.7
C3 C4 H4 117.7
C03 C04 C4B 120.9(3)
C03 C04 H04 119.6
C4B C04 H04 119.6
C4 C4A C5 120.1(3)
C4 C4A C1A 123.3(3)
C5 C4A C1A 116.6(3)
C04 C4B C1B 117.9(3)
C04 C4B C05 125.1(3)
C1B C4B C05 116.9(3)
C06 C05 C4B 120.9(4)
C06 C05 H05 119.6
C4B C05 H05 119.6
O1 C5 C4A 121.8(3)
O1 C5 C6 119.9(3)
C4A C5 C6 118.3(3)
C5 C6 C7 116.0(3)
C5 C6 C9 112.3(3)
C7 C6 C9 103.6(3)
C5 C6 H6 108.2
C7 C6 H6 108.2
C9 C6 H6 108.2
C05 C06 C07 121.8(4)
C05 C06 H06 119.1
C07 C06 H06 119.1
O5 C7 C8 108.0(3)
O5 C7 C6 106.2(3)
C8 C7 C6 114.4(3)
O5 C7 H7 109.4
C8 C7 H7 109.4
C6 C7 H7 109.4
C08 C07 C06 118.8(3)
C08 C07 H07 120.6
C06 C07 H07 120.6
C07 C08 O4 120.5(3)
C07 C08 C1B 121.2(3)
O4 C08 C1B 118.3(3)
O2 C8 C7 105.4(3)
O2 C8 C1A 112.6(3)
C7 C8 C1A 111.1(3)
O2 C8 H8 109.2
C7 C8 H8 109.2
C1A C8 H8 109.2
O6 C9 C10 107.8(3)
O6 C9 C11 103.2(3)
C10 C9 C11 117.3(3)
O6 C9 C6 108.2(3)
C10 C9 C6 102.3(3)
C11 C9 C6 117.5(3)
O5 C10 C9 103.4(3)
O5 C10 C14 112.1(4)
C9 C10 C14 113.6(3)
O5 C10 H10 109.2
C9 C10 H10 109.2
C14 C10 H10 109.2
C12 C11 C9 103.8(3)
C12 C11 H11A 111.0
C9 C11 H11A 111.0
C12 C11 H11B 111.0
C9 C11 H11B 111.0
H11A C11 H11B 109.0
C13 C12 C11 104.5(4)
C13 C12 H12A 110.8
C11 C12 H12A 110.8
C13 C12 H12B 110.8
C11 C12 H12B 110.8
H12A C12 H12B 108.9
O7 C13 O6 121.6(5)
O7 C13 C12 128.8(5)
O6 C13 C12 109.5(4)
C10 C14 H14A 109.5
C10 C14 H14B 109.5
H14A C14 H14B 109.5
C10 C14 H14C 109.5
H14A C14 H14C 109.5
H14B C14 H14C 109.5
C8 O2 H2 109.5
C01 O3 C1 114.9(2)
C08 O4 C1 114.9(2)
C7 O5 C10 108.2(3)
C13 O6 C9 111.3(3)

loop_
_geom_bond_atom_site_label_1
_geom_bond_atom_site_label_2
_geom_bond_distance
C1 O4 1.424(4)
C1 O3 1.437(4)
C1 C2 1.510(5)
C1 C1A 1.527(5)
C01 C02 1.352(5)
C01 O3 1.396(4)
C01 C1B 1.407(5)
C1A C4A 1.518(5)
C1A C8 1.529(5)
C1A H1A 0.9800
C1B C08 1.405(5)
C1B C4B 1.418(5)
C2 C3 1.521(5)
C2 H2A 0.9700
C2 H2B 0.9700
C02 C03 1.405(5)
C02 H02 0.9300
C3 C4 1.493(5)
C3 H3A 0.9700
C3 H3B 0.9700
C03 C04 1.368(5)
C03 H03 0.9300
C4 C4A 1.311(5)
C4 H4 0.9300
C04 C4B 1.398(5)
C04 H04 0.9300
C4A C5 1.483(5)
C4B C05 1.420(5)
C05 C06 1.355(6)
C05 H05 0.9300
C5 O1 1.218(4)
C5 C6 1.517(5)
C6 C7 1.545(5)
C6 C9 1.553(5)
C6 H6 0.9800
C06 C07 1.402(5)
C06 H06 0.9300
C7 O5 1.424(4)
C7 C8 1.509(5)
C7 H7 0.9800
C07 C08 1.356(5)
C07 H07 0.9300
C08 O4 1.385(4)
C8 O2 1.422(4)
C8 H8 0.9800
C9 O6 1.463(4)
C9 C10 1.511(5)
C9 C11 1.534(5)
C10 O5 1.434(4)
C10 C14 1.514(6)
C10 H10 0.9800
C11 C12 1.499(7)
C11 H11A 0.9700
C11 H11B 0.9700
C12 C13 1.495(7)
C12 H12A 0.9700
C12 H12B 0.9700
C13 O7 1.202(5)
C13 O6 1.352(6)
C14 H14A 0.9600
C14 H14B 0.9600
C14 H14C 0.9600
O2 H2 0.8200

loop_
_geom_hbond_atom_site_label_D
_geom_hbond_atom_site_label_H
_geom_hbond_atom_site_label_A
_geom_hbond_distance_DH
_geom_hbond_distance_HA
_geom_hbond_distance_DA
_geom_hbond_angle_DHA
O2 H2 O3 0.82 2.05 2.714(3) 138.0
